data_4101410
loop_
_publ_author_name
'Christensen, Kirsten E'
'Shi, Lei'
'Conradsson, Tony'
'Ren, Tie-zhen'
'Dadachov, Mike S'
'Zou, Xiaodong'

_publ_section_title
;
 Design of open-framework germanates by combining different building
 units.
;
_journal_issue 44
_journal_name_full 'Journal of the American Chemical Society'
_journal_page_first 14238
_journal_page_last 14239
_journal_paper_doi 10.1021/ja065403z
_journal_volume 128
_journal_year 2006
_chemical_formula_moiety 'Ge53.90 O142.60, C38.40 N13.30'
_chemical_formula_sum 'C38.4 Ge53.9 N13.3 O142.6'
_chemical_formula_weight 6841.72
_chemical_name_systematic
;
 ?
;
_space_group_IT_number 2
_space_group_name_Hall '-P 1'
_space_group_name_H-M_alt 'P -1'
_symmetry_cell_setting triclinic
_symmetry_space_group_name_H-M 'P -1'
_atom_sites_solution_hydrogens none
_atom_sites_solution_primary direct
_atom_sites_solution_secondary difmap
_audit_conform_dict_location ftp://ftp.iucr.org/pub/cif_core.dic
_audit_conform_dict_name cif_core.dic
_audit_conform_dict_version 2.3
_audit_creation_date 2006-09-13T18:13:35-00:00
_audit_creation_method 'WinGX routine CIF_UPDATE'
_cell_angle_alpha 88.240(2)
_cell_angle_beta 89.308(3)
_cell_angle_gamma 90.352(2)
_cell_formula_units_Z 1
_cell_length_a 11.9831(7)
_cell_length_b 20.1886(12)
_cell_length_c 22.2361(14)
_cell_measurement_reflns_used 11217
_cell_measurement_temperature 293(2)
_cell_measurement_theta_max 38.55
_cell_measurement_theta_min 2.35
_cell_measurement_wavelength 0.907
_cell_volume 5376.4(6)
_computing_cell_refinement TwinSolve
_computing_data_collection CrystalClear
_computing_data_reduction TwinSolve
_computing_structure_refinement 'SHELXL-97 (Sheldrick, 1997)'
_diffrn_ambient_temperature 293(2)
_diffrn_detector '  CCD'
_diffrn_detector_area_resol_mean 12.68
_diffrn_measured_fraction_theta_full 0.871
_diffrn_measured_fraction_theta_max 0.871
_diffrn_measurement_device 'MARCCD, MARDTB Phi-Axis Goniometer'
_diffrn_measurement_device_type '  MarDTB'
_diffrn_measurement_method 'profile data'
_diffrn_orient_matrix_type
;  x  =  h UB
   coordinate system:
     x from crystal towards source
     z vertical, towards goniometer base
     y so that x,y,z is right-handed
;
_diffrn_orient_matrix_UB_11 0.010748
_diffrn_orient_matrix_UB_12 0.006236
_diffrn_orient_matrix_UB_13 -0.082528
_diffrn_orient_matrix_UB_21 0.028508
_diffrn_orient_matrix_UB_22 -0.040536
_diffrn_orient_matrix_UB_23 0.000323
_diffrn_orient_matrix_UB_31 -0.037219
_diffrn_orient_matrix_UB_32 -0.02453
_diffrn_orient_matrix_UB_33 -0.006142
_diffrn_radiation_monochromator graphite
_diffrn_radiation_probe x-ray
_diffrn_radiation_type synchrotron
_diffrn_radiation_wavelength 0.907
_diffrn_reflns_av_R_equivalents 0.0871
_diffrn_reflns_av_unetI/netI 0.09
_diffrn_reflns_limit_h_max 12
_diffrn_reflns_limit_h_min -12
_diffrn_reflns_limit_k_max 25
_diffrn_reflns_limit_k_min -25
_diffrn_reflns_limit_l_max 27
_diffrn_reflns_limit_l_min -27
_diffrn_reflns_number 34262
_diffrn_reflns_reduction_process 'Lp corrections applied'
_diffrn_reflns_theta_full 34.53
_diffrn_reflns_theta_max 34.53
_diffrn_reflns_theta_min 3.43
_exptl_absorpt_coefficient_mu 14.026
_exptl_absorpt_correction_T_max 0.8725
_exptl_absorpt_correction_T_min 0.4866
_exptl_absorpt_correction_type integration
_exptl_absorpt_process_details '  Integration using 32 by 14 by 14 grid ( 6272 points).'
_exptl_crystal_density_diffrn 2.113
_exptl_crystal_density_method 'not measured'
_exptl_crystal_F_000 3189
_exptl_crystal_size_max 0.06
_exptl_crystal_size_mid 0.01
_exptl_crystal_size_min 0.01
_refine_diff_density_max 3.029
_refine_diff_density_min -1.96
_refine_diff_density_rms 0.276
_refine_ls_extinction_coef 0.00034(8)
_refine_ls_extinction_expression Fc^*^=kFc[1+0.001xFc^2^\l^3^/sin(2\q)]^-1/4^
_refine_ls_extinction_method SHELXL
_refine_ls_goodness_of_fit_ref 1.05
_refine_ls_hydrogen_treatment none
_refine_ls_matrix_type full
_refine_ls_number_parameters 718
_refine_ls_number_reflns 19131
_refine_ls_number_restraints 88
_refine_ls_restrained_S_all 1.053
_refine_ls_R_factor_all 0.1093
_refine_ls_R_factor_gt 0.0788
_refine_ls_shift/su_max 6.379
_refine_ls_shift/su_mean 0.117
_refine_ls_structure_factor_coef Fsqd
_refine_ls_weighting_details 'calc w=1/[\s^2^(Fo^2^)+(0.1206P)^2^+66.9606P] where P=(Fo^2^+2Fc^2^)/3'
_refine_ls_weighting_scheme calc
_refine_ls_wR_factor_gt 0.2153
_refine_ls_wR_factor_ref 0.2413
_reflns_number_gt 13071
_reflns_number_total 19131
_reflns_threshold_expression >2sigma(I)
_cod_data_source_file ja065403zsi20060925_044743.cif
_cod_data_source_block su-44z2
_cod_original_formula_sum 'C38.40 Ge53.90 N13.30 O142.60'
_cod_database_code 4101410

loop_
_space_group_symop_operation_xyz
'x, y, z'
'-x, -y, -z'

loop_
_atom_site_label
_atom_site_type_symbol
_atom_site_fract_x
_atom_site_fract_y
_atom_site_fract_z
_atom_site_U_iso_or_equiv
_atom_site_adp_type
_atom_site_occupancy
_atom_site_symmetry_multiplicity
_atom_site_calc_flag
_atom_site_refinement_flags
_atom_site_disorder_assembly
_atom_site_disorder_group
Ge1 Ge 0.5 0 1.5 0.0152(4) Uani 1 2 d S . .
Ge2 Ge 1.37357(12) 0.13650(6) 1.57495(6) 0.0249(3) Uani 1 1 d . . .
Ge3 Ge 1.36578(12) 0.14792(6) 1.44457(6) 0.0246(3) Uani 1 1 d . . .
Ge4 Ge 0.61513(12) 0.11801(6) 1.43371(6) 0.0228(3) Uani 1 1 d . . .
Ge5 Ge 0.62342(12) 0.10718(6) 1.56920(6) 0.0220(3) Uani 1 1 d . . .
Ge6 Ge 0.97448(12) 0.28686(6) 0.64386(6) 0.0251(3) Uani 1 1 d . . .
Ge7 Ge 1.01255(13) 0.13549(7) 0.74195(7) 0.0306(3) Uani 1 1 d . . .
Ge8 Ge 0.96444(13) 0.25614(7) 0.80506(7) 0.0304(3) Uani 1 1 d . A .
Ge9 Ge 1.14912(12) 0.33626(6) 0.73496(6) 0.0244(3) Uani 1 1 d . . .
Ge10 Ge 1.19531(12) 0.21040(6) 0.66522(7) 0.0271(3) Uani 1 1 d . . .
Ge11 Ge 0.81490(12) 0.16550(6) 0.65803(6) 0.0254(3) Uani 1 1 d . . .
Ge12 Ge 0.76602(12) 0.28967(6) 0.72484(7) 0.0276(3) Uani 1 1 d . . .
Ge13 Ge 0.95898(12) 0.30470(6) 1.36757(6) 0.0252(3) Uani 1 1 d . . .
Ge14 Ge 0.98974(14) 0.28637(8) 1.20541(7) 0.0336(4) Uani 1 1 d . A .
Ge15 Ge 1.02320(13) 0.16199(7) 1.27241(7) 0.0312(4) Uani 1 1 d . . .
Ge16 Ge 0.80634(12) 0.18604(6) 1.34458(7) 0.0262(3) Uani 1 1 d . . .
Ge17 Ge 0.76890(12) 0.31477(6) 1.27290(6) 0.0259(3) Uani 1 1 d . . .
Ge18 Ge 1.14953(12) 0.35973(6) 1.28765(7) 0.0276(3) Uani 1 1 d . . .
Ge19 Ge 1.18697(12) 0.23023(6) 1.35794(7) 0.0267(3) Uani 1 1 d . . .
Ge20 Ge 0.59612(15) 0.47279(7) 0.88081(7) 0.0347(4) Uani 1 1 d . . .
Ge21 Ge 1.34250(12) 0.43850(6) 0.78717(6) 0.0249(3) Uani 1 1 d . . .
Ge22 Ge 0.58570(12) 0.42159(6) 1.21652(6) 0.0240(3) Uani 1 1 d . . .
Ge23 Ge 1.34482(13) 0.46125(6) 1.24189(7) 0.0297(3) Uani 1 1 d . . .
Ge24 Ge 0.58269(12) 0.39618(6) 0.76507(7) 0.0276(3) Uani 1 1 d . . .
Ge25 Ge 1.35606(16) 0.43419(8) 0.92675(7) 0.0412(4) Uani 1 1 d . . .
Ge26 Ge 0.57008(16) 0.42116(8) 1.07736(7) 0.0409(4) Uani 1 1 d . . .
O1 O 0.5953(7) 0.0331(4) 1.4386(3) 0.0216(17) Uiso 1 1 d . . .
O2 O 0.6045(7) 0.0240(4) 0.5587(3) 0.0192(16) Uiso 1 1 d . . .
O3 O 1.4392(7) 0.0865(4) 1.5047(3) 0.0213(17) Uiso 1 1 d . . .
O4 O 1.2944(9) 0.0679(4) 1.6009(4) 0.036(2) Uiso 1 1 d . . .
O5 O 1.3277(8) 0.1866(4) 1.5126(4) 0.032(2) Uiso 1 1 d . . .
O6 O 0.5115(8) 0.1470(4) 0.6027(4) 0.032(2) Uiso 1 1 d . . .
O7 O 1.3203(9) 0.1920(5) 0.6322(4) 0.039(2) Uiso 1 1 d . . .
O8 O 1.2811(9) 0.0828(5) 1.4183(4) 0.040(2) Uiso 1 1 d . . .
O9 O 1.4983(9) 0.1637(4) 1.4104(4) 0.033(2) Uiso 1 1 d . . .
O10 O 1.3048(9) 0.2134(5) 1.3981(4) 0.037(2) Uiso 1 1 d . . .
O11 O 0.7163(9) 0.1276(5) 1.3786(4) 0.040(2) Uiso 1 1 d . . .
O12 O 0.6679(8) 0.1492(4) 1.5024(4) 0.0290(19) Uiso 1 1 d . . .
O13 O 0.7339(9) 0.1092(5) 0.6184(4) 0.037(2) Uiso 1 1 d . . .
O14 O 0.9689(9) 0.3329(4) 0.5720(4) 0.035(2) Uiso 1 1 d . . .
O15 O 1.0595(8) 0.3537(4) 0.6768(4) 0.030(2) Uiso 1 1 d . . .
O16 O 1.1005(9) 0.2436(4) 0.6145(4) 0.034(2) Uiso 1 1 d . . .
O17 O 0.8445(8) 0.3301(4) 0.6699(4) 0.032(2) Uiso 1 1 d . . .
O18 O 0.8865(9) 0.2191(4) 0.6097(4) 0.034(2) Uiso 1 1 d . . .
O19 O 0.9766(8) 0.2339(4) 0.7181(4) 0.0243(18) Uiso 1 1 d . . .
O20 O 1.1431(9) 0.1406(4) 0.7050(4) 0.033(2) Uiso 1 1 d . . .
O21 O 0.9923(9) 0.1689(5) 0.8137(4) 0.039(2) Uiso 1 1 d . . .
O22 O 0.8970(8) 0.1103(4) 0.6995(4) 0.033(2) Uiso 1 1 d . . .
O23 O 0.9576(10) -0.0520(5) 1.2282(5) 0.049(3) Uiso 1 1 d . . .
O24 O 0.8284(9) 0.2888(5) 0.7959(4) 0.036(2) Uiso 1 1 d . . .
O25 O 1.0787(9) 0.3140(4) 0.8018(4) 0.033(2) Uiso 1 1 d . . .
O26 O 0.9462(10) 0.2652(5) 0.8867(5) 0.053(3) Uiso 1 1 d D . .
O27 O 1.2240(8) 0.4077(4) 0.7466(4) 0.030(2) Uiso 1 1 d . . .
O28 O 1.2352(8) 0.2700(4) 0.7175(4) 0.0290(19) Uiso 1 1 d . . .
O29 O 0.7245(8) 0.2093(4) 0.7054(4) 0.0293(19) Uiso 1 1 d . . .
O30 O 0.6350(9) 0.3258(5) 0.7304(4) 0.036(2) Uiso 1 1 d . . .
O31 O 0.9341(9) 0.3473(5) 1.4374(4) 0.040(2) Uiso 1 1 d . . .
O32 O 1.0520(8) 0.3749(4) 1.3424(4) 0.0280(19) Uiso 1 1 d . . .
O33 O 0.8380(8) 0.3486(4) 1.3331(4) 0.031(2) Uiso 1 1 d . . .
O34 O 0.8670(8) 0.2352(4) 1.3967(4) 0.032(2) Uiso 1 1 d . . .
O35 O 1.0821(9) 0.2608(4) 1.4032(4) 0.034(2) Uiso 1 1 d . . .
O36 O 0.9871(8) 0.2581(4) 1.2935(4) 0.0266(19) Uiso 1 1 d . . .
O37 O 1.0942(9) 0.3464(5) 1.2163(4) 0.036(2) Uiso 1 1 d . . .
O38 O 0.8489(9) 0.3151(5) 1.2073(4) 0.036(2) Uiso 1 1 d . . .
O39 O 1.0207(10) 0.2001(5) 1.2000(5) 0.046(3) Uiso 1 1 d . . .
O40 O 1.0054(11) 0.3016(6) 1.1256(5) 0.063(3) Uiso 1 1 d D . .
O41 O 1.1433(9) 0.1621(4) 1.3169(4) 0.034(2) Uiso 1 1 d . . .
O42 O 0.8984(9) 0.1337(4) 1.3073(4) 0.035(2) Uiso 1 1 d . . .
O43 O 1.0579(11) 0.0800(6) 1.2447(5) 0.055(3) Uiso 1 1 d . . .
O44 O 0.7276(9) 0.2320(4) 1.2923(4) 0.034(2) Uiso 1 1 d . . .
O45 O 0.6399(8) 0.3511(4) 1.2598(4) 0.030(2) Uiso 1 1 d . . .
O46 O 1.2310(9) 0.4308(5) 1.2846(4) 0.039(2) Uiso 1 1 d . . .
O47 O 1.2368(8) 0.2931(4) 1.3074(4) 0.031(2) Uiso 1 1 d . . .
O48 O 0.5627(10) 0.5471(5) 0.9234(5) 0.042(2) Uiso 1 1 d . . .
O49 O 0.7163(11) 0.4523(6) 0.9301(5) 0.052(3) Uiso 1 1 d . . .
O50 O 0.6313(9) 0.3972(4) 0.8363(4) 0.035(2) Uiso 1 1 d . . .
O51 O 1.4964(10) 0.4189(5) 0.9279(5) 0.043(2) Uiso 1 1 d . . .
O52 O 1.3056(9) 0.4734(5) 1.1694(4) 0.040(2) Uiso 1 1 d . . .
O53 O 1.4733(8) 0.4930(4) 0.8235(4) 0.031(2) Uiso 1 1 d . . .
O54 O 1.2913(9) 0.4136(5) 0.8581(4) 0.040(2) Uiso 1 1 d . . .
O55 O 1.4409(8) 0.3844(4) 0.7564(4) 0.033(2) Uiso 1 1 d . . .
O56 O 0.6833(8) 0.4799(4) 1.2429(4) 0.031(2) Uiso 1 1 d . . .
O57 O 0.6062(9) 0.3843(5) 1.1466(5) 0.041(2) Uiso 1 1 d . . .
O58 O 0.4534(9) 0.4058(5) 1.2511(4) 0.036(2) Uiso 1 1 d . . .
O59 O 1.3686(9) 0.5358(5) 1.2798(4) 0.036(2) Uiso 1 1 d . . .
O60 O 1.2879(12) 0.3848(6) 0.9803(6) 0.065(3) Uiso 1 1 d . . .
O61 O 1.3304(10) 0.5168(5) 0.9434(5) 0.048(3) Uiso 1 1 d . . .
O62 O 0.5777(10) 0.3579(5) 1.0263(5) 0.050(3) Uiso 1 1 d . . .
Ge27 Ge 1.0151(6) 0.0201(3) 1.1979(3) 0.047(3) Uani 0.284(7) 1 d PD . .
O63 O 1.110(8) -0.010(6) 1.148(4) 0.22(5) Uiso 0.284(7) 1 d PD . .
O64 O 0.923(4) 0.057(2) 1.1497(19) 0.079(15) Uiso 0.284(7) 1 d PD . .
Ge28 Ge 0.9357(5) 0.2654(3) 1.0692(2) 0.050(2) Uiso 0.376(10) 1 d PD A 1
O66A O 0.7997(14) 0.295(2) 1.0699(15) 0.14(2) Uiso 0.376(10) 1 d PD A 1
O67A O 0.937(4) 0.1822(8) 1.0756(16) 0.18(3) Uiso 0.376(10) 1 d PD A 1
O65A O 0.997(2) 0.2938(13) 1.0035(6) 0.098(14) Uiso 0.376(10) 1 d PD A 1
Ge29 Ge 1.0345(6) 0.2629(4) 0.9423(3) 0.052(2) Uiso 0.376(10) 1 d PD A 1
O68A O 1.066(3) 0.1758(9) 0.9562(16) 0.104(17) Uiso 0.376(10) 1 d PD A 1
O69A O 1.1667(14) 0.2924(14) 0.9166(12) 0.060(10) Uiso 0.376(10) 1 d PD A 1
Ge30 Ge 0.9148(10) 0.2990(7) 1.0680(4) 0.057(4) Uiso 0.209(10) 1 d PD A 2
O66B O 0.810(4) 0.355(3) 1.078(2) 0.33(13) Uiso 0.209(10) 1 d PD A 2
O67B O 0.857(5) 0.2206(19) 1.066(2) 0.15(4) Uiso 0.209(10) 1 d PD A 2
O65B O 0.980(4) 0.317(2) 1.0005(7) 0.14(3) Uiso 0.209(10) 1 d PD A 2
Ge31 Ge 1.0510(7) 0.2437(5) 0.9380(3) 0.020(2) Uiso 0.209(10) 1 d PD A 2
O68B O 1.166(2) 0.285(2) 0.930(2) 0.20(9) Uiso 0.209(10) 1 d PD A 2
O69B O 1.025(4) 0.183(2) 0.984(2) 2.0(9) Uiso 0.209(10) 1 d PD A 2
N1A N 0.2243(14) 0.0231(8) 1.3123(7) 0.064(4) Uiso 1 1 d D . .
C1A C 0.336(3) 0.0395(18) 1.292(2) 0.21(2) Uiso 1 1 d D . .
C2A C 0.391(2) -0.013(2) 1.261(2) 0.46(7) Uiso 1 1 d D . .
C3A C 0.4998(18) 0.008(2) 1.2359(15) 0.23(2) Uiso 1 1 d D . .
C4A C 0.5858(19) 0.007(3) 1.2826(16) 0.24(3) Uiso 1 1 d D . .
C5A C 0.6963(19) 0.005(2) 1.2554(13) 0.155(14) Uiso 1 1 d D . .
C6A C 0.319(4) -0.037(5) 1.214(3) 0.68(11) Uiso 1 1 d D . .
N2A N 0.7847(15) 0.0023(9) 1.2997(8) 0.072(5) Uiso 1 1 d D . .
N1B N 0.4689(17) 0.2287(9) 0.7175(8) 0.082(5) Uiso 1 1 d D . .
C1B C 0.448(3) 0.1770(14) 0.7640(12) 0.146(13) Uiso 1 1 d D . .
C2B C 0.448(3) 0.207(3) 0.8227(11) 0.48(7) Uiso 1 1 d D . .
C3B C 0.558(4) 0.206(3) 0.849(2) 0.28(3) Uiso 1 1 d D . .
C4B C 0.561(3) 0.244(3) 0.904(2) 0.54(8) Uiso 1 1 d D . .
C5B C 0.672(4) 0.2433(17) 0.929(2) 0.27(3) Uiso 1 1 d D . .
C6B C 0.362(5) 0.183(5) 0.862(2) 0.52(8) Uiso 1 1 d D . .
N2B N 0.7264(17) 0.3087(10) 0.9204(9) 0.082(5) Uiso 1 1 d D . .
N1C N 0.911(2) 0.4562(12) 0.7259(11) 0.050(8) Uiso 0.53(3) 1 d PD . .
C1C C 0.920(3) 0.468(3) 0.6622(14) 0.21(4) Uiso 0.53(3) 1 d PD . .
C2C C 0.824(4) 0.495(2) 0.6324(16) 0.35(5) Uiso 0.53(3) 1 d PD . .
C3C C 0.860(5) 0.539(2) 0.580(2) 0.19(4) Uiso 0.53(3) 1 d PD . .
C4C C 0.969(6) 0.517(4) 0.560(3) 0.19(4) Uiso 0.53(3) 1 d PD . .
C5C C 1.081(13) 0.506(9) 0.584(10) 0.60(18) Uiso 0.53(3) 1 d PD . .
C6C C 0.754(3) 0.4417(16) 0.6086(15) 0.056(9) Uiso 0.53(3) 1 d PD . .
N2C N 1.127(7) 0.444(5) 0.565(5) 0.29(5) Uiso 0.53(3) 1 d PD . .
N1D N 0.562(4) 0.258(3) 0.337(2) 0.45(3) Uiso 0.83(3) 1 d PD . .
C1D C 0.4647(19) 0.2590(10) 0.3008(9) 0.055(6) Uiso 0.83(3) 1 d PD . .
C2D C 0.461(4) 0.2068(16) 0.2568(14) 0.156(18) Uiso 0.83(3) 1 d PD . .
C3D C 0.458(5) 0.234(3) 0.1957(12) 0.29(4) Uiso 0.83(3) 1 d PD . .
C4D C 0.382(5) 0.199(2) 0.158(2) 0.42(4) Uiso 0.83(3) 1 d PD . .
C5D C 0.351(6) 0.240(3) 0.1050(18) 0.33(4) Uiso 0.83(3) 1 d PD . .
N2D N 0.317(6) 0.305(3) 0.124(3) 0.28(3) Uiso 0.83(3) 1 d PD . .
O1W O 0.193(2) 0.3033(12) 0.5082(11) 0.138(13) Uiso 0.96(6) 1 d P . .
O2W O 0.876(2) 0.4846(11) 0.3242(10) 0.090(10) Uiso 0.77(5) 1 d P . .
O3W O 1.007(3) 0.1008(15) 0.9473(14) 0.048(11) Uiso 0.36(4) 1 d P . .
O4W O 0.960(3) -0.0406(13) 1.1443(13) 0.025(10) Uiso 0.29(3) 1 d P . .
O5W O 1.002(2) 0.1123(12) 1.0867(11) 0.053(10) Uiso 0.48(4) 1 d P . .
O6W O 0.758(3) 0.2928(19) 0.5117(17) 0.23(3) Uiso 1.00(8) 1 d . . .
O7W O 0.236(2) 0.3636(11) 0.1035(10) 0.059(9) Uiso 0.57(4) 1 d P . .

loop_
_atom_site_aniso_label
_atom_site_aniso_U_11
_atom_site_aniso_U_22
_atom_site_aniso_U_33
_atom_site_aniso_U_23
_atom_site_aniso_U_13
_atom_site_aniso_U_12
Ge1 0.0069(11) 0.0123(7) 0.0263(9) -0.0002(6) -0.0034(7) -0.0026(6)
Ge2 0.0110(9) 0.0240(6) 0.0400(8) -0.0060(5) -0.0029(6) 0.0015(5)
Ge3 0.0133(9) 0.0213(6) 0.0392(8) 0.0035(5) -0.0063(6) 0.0010(5)
Ge4 0.0122(8) 0.0187(6) 0.0372(7) 0.0056(5) -0.0032(6) -0.0027(5)
Ge5 0.0122(8) 0.0187(6) 0.0356(7) -0.0057(5) -0.0047(5) -0.0018(5)
Ge6 0.0139(9) 0.0295(7) 0.0320(7) -0.0041(5) -0.0039(6) -0.0015(5)
Ge7 0.0163(10) 0.0343(7) 0.0416(8) -0.0038(6) -0.0094(6) -0.0029(6)
Ge8 0.0190(10) 0.0387(8) 0.0338(8) -0.0060(6) -0.0022(6) -0.0065(6)
Ge9 0.0125(9) 0.0249(6) 0.0362(7) -0.0075(5) -0.0031(6) -0.0021(5)
Ge10 0.0126(9) 0.0271(6) 0.0421(8) -0.0095(6) -0.0026(6) 0.0003(5)
Ge11 0.0123(9) 0.0257(6) 0.0389(8) -0.0091(5) -0.0066(6) -0.0017(5)
Ge12 0.0139(9) 0.0280(7) 0.0415(8) -0.0102(6) -0.0020(6) -0.0012(5)
Ge13 0.0137(9) 0.0274(6) 0.0343(7) 0.0034(5) -0.0039(6) -0.0015(5)
Ge14 0.0198(10) 0.0448(8) 0.0357(8) 0.0043(6) 0.0009(6) -0.0022(6)
Ge15 0.0176(10) 0.0347(7) 0.0412(8) -0.0013(6) 0.0005(6) -0.0036(6)
Ge16 0.0148(9) 0.0241(6) 0.0393(8) 0.0071(5) 0.0002(6) -0.0019(5)
Ge17 0.0143(9) 0.0272(6) 0.0360(8) 0.0072(5) -0.0040(6) -0.0014(5)
Ge18 0.0132(9) 0.0253(6) 0.0435(8) 0.0103(6) -0.0029(6) -0.0019(5)
Ge19 0.0136(9) 0.0241(6) 0.0421(8) 0.0073(5) -0.0061(6) -0.0003(5)
Ge20 0.0322(11) 0.0356(8) 0.0364(8) -0.0006(6) -0.0072(7) 0.0017(6)
Ge21 0.0140(9) 0.0224(6) 0.0382(8) -0.0015(5) -0.0014(6) -0.0020(5)
Ge22 0.0163(9) 0.0209(6) 0.0348(7) 0.0008(5) -0.0052(6) -0.0028(5)
Ge23 0.0149(9) 0.0240(6) 0.0501(9) 0.0023(6) -0.0034(6) -0.0020(5)
Ge24 0.0142(9) 0.0229(6) 0.0458(9) -0.0035(6) -0.0009(6) -0.0017(5)
Ge25 0.0401(12) 0.0462(9) 0.0373(9) 0.0009(7) 0.0010(7) -0.0014(7)
Ge26 0.0423(12) 0.0426(9) 0.0383(9) -0.0042(7) -0.0051(7) 0.0050(7)
Ge27 0.063(6) 0.039(3) 0.041(4) -0.007(2) 0.002(3) -0.016(3)

loop_
_atom_type_symbol
_atom_type_description
_atom_type_scat_dispersion_real
_atom_type_scat_dispersion_imag
_atom_type_scat_source
Ge Ge -0.585 2.718 'International Tables Vol C Tables 4.2.6.8 and 6.1.1.4'
O O 0.0106 0.006 'International Tables Vol C Tables 4.2.6.8 and 6.1.1.4'
N N 0.0061 0.0033 'International Tables Vol C Tables 4.2.6.8 and 6.1.1.4'
C C 0.0033 0.0016 'International Tables Vol C Tables 4.2.6.8 and 6.1.1.4'

loop_
_exptl_crystal_face_index_h
_exptl_crystal_face_index_k
_exptl_crystal_face_index_l
_exptl_crystal_face_perp_dist
1 0 0 0.02
-1 0 0 0.04
0 1 0 0.006
0 -1 0 0.006
0 0 -1 0.003
0 0 1 0.005

loop_
_geom_angle_atom_site_label_1
_geom_angle_atom_site_label_2
_geom_angle_atom_site_label_3
_geom_angle
_geom_angle_site_symmetry_1
_geom_angle_site_symmetry_3
O1 Ge1 O1 180.000(3) . 2_658
O1 Ge1 O2 90.5(4) . 1_556
O1 Ge1 O2 89.5(3) 2_658 1_556
O1 Ge1 O2 89.5(3) . 2_657
O1 Ge1 O2 90.5(4) 2_658 2_657
O2 Ge1 O2 180.000(2) 1_556 2_657
O1 Ge1 O3 92.0(3) . 2_758
O1 Ge1 O3 88.0(3) 2_658 2_758
O2 Ge1 O3 91.9(3) 1_556 2_758
O2 Ge1 O3 88.1(3) 2_657 2_758
O1 Ge1 O3 88.0(3) . 1_455
O1 Ge1 O3 92.0(3) 2_658 1_455
O2 Ge1 O3 88.1(3) 1_556 1_455
O2 Ge1 O3 91.9(3) 2_657 1_455
O3 Ge1 O3 180.0(5) 2_758 1_455
O4 Ge2 O5 120.5(5) . .
O4 Ge2 O6 118.9(4) . 1_656
O5 Ge2 O6 119.7(4) . 1_656
O4 Ge2 O7 94.7(4) . 1_556
O5 Ge2 O7 94.9(4) . 1_556
O6 Ge2 O7 89.9(5) 1_656 1_556
O4 Ge2 O3 92.8(4) . .
O5 Ge2 O3 79.0(4) . .
O6 Ge2 O3 88.7(4) 1_656 .
O7 Ge2 O3 172.0(4) 1_556 .
O4 Ge2 Ge3 110.0(3) . .
O5 Ge2 Ge3 35.4(3) . .
O6 Ge2 Ge3 112.3(3) 1_656 .
O7 Ge2 Ge3 130.3(3) 1_556 .
O3 Ge2 Ge3 43.8(2) . .
O9 Ge3 O8 119.5(5) . .
O9 Ge3 O5 120.5(4) . .
O8 Ge3 O5 119.1(5) . .
O9 Ge3 O10 90.4(4) . .
O8 Ge3 O10 96.3(5) . .
O5 Ge3 O10 92.9(4) . .
O9 Ge3 O3 89.1(4) . .
O8 Ge3 O3 91.6(4) . .
O5 Ge3 O3 79.9(4) . .
O10 Ge3 O3 171.2(4) . .
O9 Ge3 Ge2 113.3(3) . .
O8 Ge3 Ge2 108.5(3) . .
O5 Ge3 Ge2 35.5(3) . .
O10 Ge3 Ge2 128.4(3) . .
O3 Ge3 Ge2 44.5(2) . .
O11 Ge4 O1 103.0(4) . .
O11 Ge4 O9 107.6(5) . 1_455
O1 Ge4 O9 115.1(4) . 1_455
O11 Ge4 O12 108.8(5) . .
O1 Ge4 O12 111.6(4) . .
O9 Ge4 O12 110.3(4) 1_455 .
O2 Ge5 O13 103.1(4) 1_556 1_556
O2 Ge5 O6 115.3(4) 1_556 1_556
O13 Ge5 O6 107.6(5) 1_556 1_556
O2 Ge5 O12 111.8(4) 1_556 .
O13 Ge5 O12 106.8(5) 1_556 .
O6 Ge5 O12 111.4(4) 1_556 .
O14 Ge6 O15 90.9(4) . .
O14 Ge6 O16 88.1(4) . .
O15 Ge6 O16 92.8(4) . .
O14 Ge6 O17 89.9(4) . .
O15 Ge6 O17 89.0(4) . .
O16 Ge6 O17 177.4(4) . .
O14 Ge6 O18 88.7(4) . .
O15 Ge6 O18 179.4(4) . .
O16 Ge6 O18 87.6(4) . .
O17 Ge6 O18 90.6(4) . .
O14 Ge6 O19 176.9(4) . .
O15 Ge6 O19 92.2(4) . .
O16 Ge6 O19 91.4(4) . .
O17 Ge6 O19 90.5(4) . .
O18 Ge6 O19 88.3(4) . .
O20 Ge7 O21 121.1(5) . .
O20 Ge7 O22 117.4(4) . .
O21 Ge7 O22 120.4(5) . .
O20 Ge7 O23 91.6(5) . 2_757
O21 Ge7 O23 94.1(5) . 2_757
O22 Ge7 O23 94.6(5) . 2_757
O20 Ge7 O19 91.7(4) . .
O21 Ge7 O19 79.3(4) . .
O22 Ge7 O19 88.9(4) . .
O23 Ge7 O19 173.4(4) 2_757 .
O20 Ge7 Ge8 111.2(3) . .
O21 Ge7 Ge8 35.8(3) . .
O22 Ge7 Ge8 111.2(3) . .
O23 Ge7 Ge8 129.9(4) 2_757 .
O19 Ge7 Ge8 43.6(2) . .
O24 Ge8 O25 117.2(4) . .
O24 Ge8 O21 123.3(5) . .
O25 Ge8 O21 119.4(5) . .
O24 Ge8 O26 88.1(5) . .
O25 Ge8 O26 92.1(5) . .
O21 Ge8 O26 92.4(5) . .
O24 Ge8 O19 92.3(4) . .
O25 Ge8 O19 94.5(4) . .
O21 Ge8 O19 81.0(4) . .
O26 Ge8 O19 172.3(4) . .
O24 Ge8 Ge7 116.2(3) . .
O25 Ge8 Ge7 112.6(3) . .
O21 Ge8 Ge7 35.0(3) . .
O26 Ge8 Ge7 127.4(3) . .
O19 Ge8 Ge7 46.0(2) . .
O15 Ge9 O27 106.8(4) . .
O15 Ge9 O25 112.5(5) . .
O27 Ge9 O25 108.1(4) . .
O15 Ge9 O28 110.5(4) . .
O27 Ge9 O28 112.2(5) . .
O25 Ge9 O28 106.8(4) . .
O7 Ge10 O16 112.7(5) . .
O7 Ge10 O20 109.8(5) . .
O16 Ge10 O20 112.8(5) . .
O7 Ge10 O28 101.8(5) . .
O16 Ge10 O28 110.7(4) . .
O20 Ge10 O28 108.5(4) . .
O18 Ge11 O22 115.5(5) . .
O18 Ge11 O13 111.3(5) . .
O22 Ge11 O13 99.9(4) . .
O18 Ge11 O29 110.7(4) . .
O22 Ge11 O29 111.1(4) . .
O13 Ge11 O29 107.8(5) . .
O17 Ge12 O30 110.1(4) . .
O17 Ge12 O24 113.4(5) . .
O30 Ge12 O24 108.9(5) . .
O17 Ge12 O29 113.4(4) . .
O30 Ge12 O29 99.0(5) . .
O24 Ge12 O29 111.0(4) . .
O31 Ge13 O33 89.8(4) . .
O31 Ge13 O32 88.5(4) . .
O33 Ge13 O32 89.6(4) . .
O31 Ge13 O34 89.0(4) . .
O33 Ge13 O34 91.6(4) . .
O32 Ge13 O34 177.2(4) . .
O31 Ge13 O35 89.7(4) . .
O33 Ge13 O35 179.4(4) . .
O32 Ge13 O35 90.2(4) . .
O34 Ge13 O35 88.6(4) . .
O31 Ge13 O36 179.1(4) . .
O33 Ge13 O36 91.0(4) . .
O32 Ge13 O36 91.7(4) . .
O34 Ge13 O36 90.7(4) . .
O35 Ge13 O36 89.5(4) . .
O37 Ge14 O39 122.3(5) . .
O37 Ge14 O38 116.2(4) . .
O39 Ge14 O38 121.3(5) . .
O37 Ge14 O40 88.5(5) . .
O39 Ge14 O40 93.0(5) . .
O38 Ge14 O40 93.6(5) . .
O37 Ge14 O36 92.5(4) . .
O39 Ge14 O36 79.6(4) . .
O38 Ge14 O36 93.3(4) . .
O40 Ge14 O36 171.7(5) . .
O37 Ge14 Ge15 114.2(3) . .
O39 Ge14 Ge15 34.6(3) . .
O38 Ge14 Ge15 113.8(3) . .
O40 Ge14 Ge15 127.6(4) . .
O36 Ge14 Ge15 44.9(2) . .
O41 Ge15 O42 117.0(5) . .
O41 Ge15 O39 122.1(5) . .
O42 Ge15 O39 120.2(5) . .
O41 Ge15 O43 91.0(5) . .
O42 Ge15 O43 93.2(5) . .
O39 Ge15 O43 94.2(5) . .
O41 Ge15 O36 91.7(4) . .
O42 Ge15 O36 90.9(4) . .
O39 Ge15 O36 79.2(4) . .
O43 Ge15 O36 173.4(4) . .
O41 Ge15 Ge14 113.3(3) . .
O42 Ge15 Ge14 111.3(3) . .
O39 Ge15 Ge14 35.3(3) . .
O43 Ge15 Ge14 129.5(4) . .
O36 Ge15 Ge14 44.0(2) . .
O34 Ge16 O11 111.4(5) . .
O34 Ge16 O42 114.9(5) . .
O11 Ge16 O42 100.3(5) . .
O34 Ge16 O44 112.2(4) . .
O11 Ge16 O44 106.9(5) . .
O42 Ge16 O44 110.3(4) . .
O38 Ge17 O45 110.6(4) . .
O38 Ge17 O33 113.2(5) . .
O45 Ge17 O33 112.8(4) . .
O38 Ge17 O44 109.2(4) . .
O45 Ge17 O44 100.8(5) . .
O33 Ge17 O44 109.4(4) . .
O32 Ge18 O46 103.8(5) . .
O32 Ge18 O37 114.6(5) . .
O46 Ge18 O37 109.3(5) . .
O32 Ge18 O47 112.4(4) . .
O46 Ge18 O47 107.5(5) . .
O37 Ge18 O47 108.8(4) . .
O10 Ge19 O35 111.5(5) . .
O10 Ge19 O41 112.0(5) . .
O35 Ge19 O41 112.7(5) . .
O10 Ge19 O47 100.9(5) . .
O35 Ge19 O47 110.1(4) . .
O41 Ge19 O47 109.0(4) . .
O48 Ge20 O49 92.1(5) . .
O48 Ge20 O50 179.3(5) . .
O49 Ge20 O50 88.1(5) . .
O48 Ge20 O51 92.6(5) . 1_455
O49 Ge20 O51 92.7(5) . 1_455
O50 Ge20 O51 88.1(4) . 1_455
O48 Ge20 O52 88.5(4) . 2_767
O49 Ge20 O52 88.9(5) . 2_767
O50 Ge20 O52 90.8(4) . 2_767
O51 Ge20 O52 178.0(5) 1_455 2_767
O48 Ge20 O53 90.7(4) . 1_455
O49 Ge20 O53 176.3(5) . 1_455
O50 Ge20 O53 89.1(4) . 1_455
O51 Ge20 O53 89.5(4) 1_455 1_455
O52 Ge20 O53 88.8(4) 2_767 1_455
O54 Ge21 O55 114.4(4) . .
O54 Ge21 O56 120.8(4) . 2_767
O55 Ge21 O56 123.6(4) . 2_767
O54 Ge21 O27 95.1(5) . .
O55 Ge21 O27 96.2(4) . .
O56 Ge21 O27 89.8(4) 2_767 .
O54 Ge21 O53 92.6(4) . .
O55 Ge21 O53 89.3(4) . .
O56 Ge21 O53 78.0(4) 2_767 .
O27 Ge21 O53 167.7(4) . .
O57 Ge22 O56 120.7(5) . .
O57 Ge22 O58 115.0(5) . .
O56 Ge22 O58 123.6(4) . .
O57 Ge22 O45 94.0(4) . .
O56 Ge22 O45 95.7(4) . .
O58 Ge22 O45 88.3(4) . .
O57 Ge22 O53 92.3(4) . 2_767
O56 Ge22 O53 79.6(4) . 2_767
O58 Ge22 O53 90.6(4) . 2_767
O45 Ge22 O53 173.5(4) . 2_767
O52 Ge23 O58 113.9(5) . 1_655
O52 Ge23 O46 109.3(5) . .
O58 Ge23 O46 107.7(5) 1_655 .
O52 Ge23 O59 113.5(5) . .
O58 Ge23 O59 112.2(5) 1_655 .
O46 Ge23 O59 99.0(5) . .
O50 Ge24 O55 117.3(5) . 1_455
O50 Ge24 O30 108.5(5) . .
O55 Ge24 O30 100.7(5) 1_455 .
O50 Ge24 O59 112.5(5) . 2_767
O55 Ge24 O59 111.0(5) 1_455 2_767
O30 Ge24 O59 105.3(5) . 2_767
O51 Ge25 O60 110.1(6) . .
O51 Ge25 O61 110.3(5) . .
O60 Ge25 O61 107.8(6) . .
O51 Ge25 O54 113.8(5) . .
O60 Ge25 O54 104.0(6) . .
O61 Ge25 O54 110.6(5) . .
O48 Ge26 O62 108.7(6) 2_667 .
O48 Ge26 O57 113.5(5) 2_667 .
O62 Ge26 O57 105.1(5) . .
O48 Ge26 O61 110.8(5) 2_667 2_767
O62 Ge26 O61 108.9(5) . 2_767
O57 Ge26 O61 109.5(5) . 2_767
Ge4 O1 Ge1 117.1(4) . .
Ge5 O2 Ge1 116.8(4) 1_554 1_554
Ge1 O3 Ge3 133.3(4) 1_655 .
Ge1 O3 Ge2 131.9(4) 1_655 .
Ge3 O3 Ge2 91.6(3) . .
Ge3 O5 Ge2 109.1(5) . .
Ge5 O6 Ge2 120.4(5) 1_554 1_454
Ge10 O7 Ge2 138.1(6) . 1_554
Ge4 O9 Ge3 120.2(5) 1_655 .
Ge19 O10 Ge3 140.5(6) . .
Ge4 O11 Ge16 142.5(6) . .
Ge5 O12 Ge4 116.1(5) . .
Ge5 O13 Ge11 140.8(6) 1_554 .
Ge9 O15 Ge6 120.6(5) . .
Ge10 O16 Ge6 119.0(5) . .
Ge12 O17 Ge6 116.5(5) . .
Ge11 O18 Ge6 117.9(5) . .
Ge6 O19 Ge8 133.3(4) . .
Ge6 O19 Ge7 135.8(4) . .
Ge8 O19 Ge7 90.5(3) . .
Ge10 O20 Ge7 125.3(5) . .
Ge7 O21 Ge8 109.2(5) . .
Ge11 O22 Ge7 123.2(5) . .
Ge27 O23 Ge7 145.0(8) . 2_757
Ge12 O24 Ge8 120.0(5) . .
Ge9 O25 Ge8 122.9(5) . .
Ge29 O26 Ge8 132.3(7) . .
Ge31 O26 Ge8 122.2(7) . .
Ge9 O27 Ge21 141.9(5) . .
Ge9 O28 Ge10 121.7(6) . .
Ge11 O29 Ge12 117.3(5) . .
Ge12 O30 Ge24 134.5(6) . .
Ge18 O32 Ge13 117.4(5) . .
Ge17 O33 Ge13 120.3(5) . .
Ge16 O34 Ge13 117.2(5) . .
Ge19 O35 Ge13 119.7(5) . .
Ge13 O36 Ge14 133.6(4) . .
Ge13 O36 Ge15 135.3(4) . .
Ge14 O36 Ge15 91.1(3) . .
Ge18 O37 Ge14 121.7(5) . .
Ge17 O38 Ge14 122.6(6) . .
Ge15 O39 Ge14 110.1(6) . .
Ge30 O40 Ge14 132.7(9) . .
Ge28 O40 Ge14 128.2(8) . .
Ge19 O41 Ge15 123.7(5) . .
Ge16 O42 Ge15 123.0(5) . .
Ge27 O43 Ge15 143.4(8) . .
Ge16 O44 Ge17 119.2(6) . .
Ge17 O45 Ge22 137.4(6) . .
Ge18 O46 Ge23 136.8(6) . .
Ge18 O47 Ge19 119.5(6) . .
Ge26 O48 Ge20 120.3(6) 2_667 .
Ge24 O50 Ge20 116.4(5) . .
Ge25 O51 Ge20 120.1(6) . 1_655
Ge23 O52 Ge20 116.1(6) . 2_767
Ge20 O53 Ge22 134.1(5) 1_655 2_767
Ge20 O53 Ge21 135.0(4) 1_655 .
Ge22 O53 Ge21 90.6(4) 2_767 .
Ge21 O54 Ge25 123.8(6) . .
Ge24 O55 Ge21 121.7(5) 1_655 .
Ge22 O56 Ge21 111.6(5) . 2_767
Ge26 O57 Ge22 124.1(6) . .
Ge23 O58 Ge22 120.9(5) 1_455 .
Ge24 O59 Ge23 116.1(5) 2_767 .
Ge25 O61 Ge26 119.8(7) . 2_767
O43 Ge27 O63 118(4) . .
O43 Ge27 O64 106.1(19) . .
O63 Ge27 O64 101(5) . .
O43 Ge27 O23 119.2(6) . .
O63 Ge27 O23 101(4) . .
O64 Ge27 O23 109.8(19) . .
O43 Ge27 O4W 175.4(11) . .
O63 Ge27 O4W 64(4) . .
O64 Ge27 O4W 69(2) . .
O23 Ge27 O4W 62.8(10) . .
O67A Ge28 O40 112.5(12) . .
O67A Ge28 O65A 112.1(12) . .
O40 Ge28 O65A 106.4(9) . .
O67A Ge28 O66A 110.6(12) . .
O40 Ge28 O66A 107.9(11) . .
O65A Ge28 O66A 107.1(11) . .
O5W O67A Ge28 151(3) . .
Ge29 O65A Ge28 136.3(17) . .
O65A Ge29 O26 117.8(11) . .
O65A Ge29 O69A 112.9(11) . .
O26 Ge29 O69A 109.7(10) . .
O65A Ge29 O68A 108.6(10) . .
O26 Ge29 O68A 105.8(11) . .
O69A Ge29 O68A 100.3(11) . .
O3W O68A Ge29 139(2) . .
O40 Ge30 O65B 111.4(13) . .
O40 Ge30 O66B 110.0(14) . .
O65B Ge30 O66B 108.7(14) . .
O40 Ge30 O67B 109.0(13) . .
O65B Ge30 O67B 109.2(13) . .
O66B Ge30 O67B 108.5(14) . .
Ge30 O65B Ge31 126(2) . .
O69B Ge31 O68B 127.4(15) . .
O69B Ge31 O26 117.1(14) . .
O68B Ge31 O26 115.4(14) . .
O69B Ge31 O65B 92.5(19) . .
O68B Ge31 O65B 92.5(19) . .
O26 Ge31 O65B 88.5(13) . .
C2A C1A N1A 114(2) . .
C1A C2A C3A 112(2) . .
C1A C2A C6A 110(2) . .
C3A C2A C6A 111(2) . .
C2A C3A C4A 111(2) . .
C5A C4A C3A 110.5(19) . .
C4A C5A N2A 112.8(19) . .
C2B C1B N1B 108.7(18) . .
C6B C2B C3B 114(2) . .
C6B C2B C1B 113(2) . .
C3B C2B C1B 111(2) . .
C2B C3B C4B 111(2) . .
C5B C4B C3B 111(2) . .
C4B C5B N2B 111(2) . .
N1C C1C C2C 117(2) . .
C1C C2C C6C 111(2) . .
C1C C2C C3C 109.9(19) . .
C6C C2C C3C 107.5(18) . .
C4C C3C C2C 107.6(18) . .
C5C C4C C3C 139(10) . .
N2C C5C C4C 111(4) . .
N1D C1D C2D 114.3(19) . .
C3D C2D C1D 111(2) . .
C4D C3D C2D 112(2) . .
C3D C4D C5D 111(2) . .
N2D C5D C4D 110(2) . .
C5D N2D O7W 140(5) . .

loop_
_geom_bond_atom_site_label_1
_geom_bond_atom_site_label_2
_geom_bond_distance
_geom_bond_site_symmetry_2
Ge1 O1 1.874(8) .
Ge1 O1 1.874(8) 2_658
Ge1 O2 1.892(8) 1_556
Ge1 O2 1.892(8) 2_657
Ge1 O3 1.901(8) 2_758
Ge1 O3 1.901(8) 1_455
Ge2 O4 1.752(10) .
Ge2 O5 1.784(9) .
Ge2 O6 1.785(10) 1_656
Ge2 O7 1.833(10) 1_556
Ge2 O3 2.038(8) .
Ge2 Ge3 2.904(2) .
Ge3 O9 1.775(10) .
Ge3 O8 1.773(11) .
Ge3 O5 1.780(9) .
Ge3 O10 1.815(10) .
Ge3 O3 2.011(8) .
Ge4 O11 1.718(10) .
Ge4 O1 1.728(8) .
Ge4 O9 1.756(10) 1_455
Ge4 O12 1.791(9) .
Ge5 O2 1.717(7) 1_556
Ge5 O13 1.729(11) 1_556
Ge5 O6 1.739(9) 1_556
Ge5 O12 1.763(9) .
Ge6 O14 1.826(9) .
Ge6 O15 1.860(9) .
Ge6 O16 1.870(10) .
Ge6 O17 1.885(10) .
Ge6 O18 1.903(10) .
Ge6 O19 1.939(8) .
Ge7 O20 1.758(10) .
Ge7 O21 1.765(10) .
Ge7 O22 1.766(10) .
Ge7 O23 1.831(11) 2_757
Ge7 O19 2.089(8) .
Ge7 Ge8 2.906(2) .
Ge8 O24 1.774(11) .
Ge8 O25 1.793(10) .
Ge8 O21 1.799(10) .
Ge8 O26 1.841(11) .
Ge8 O19 2.003(8) .
Ge9 O15 1.720(9) .
Ge9 O27 1.721(9) .
Ge9 O25 1.746(9) .
Ge9 O28 1.744(9) .
Ge10 O7 1.708(11) .
Ge10 O16 1.733(10) .
Ge10 O20 1.750(9) .
Ge10 O28 1.767(9) .
Ge11 O18 1.719(10) .
Ge11 O22 1.741(9) .
Ge11 O13 1.754(10) .
Ge11 O29 1.763(9) .
Ge12 O17 1.716(9) .
Ge12 O30 1.740(10) .
Ge12 O24 1.755(10) .
Ge12 O29 1.762(9) .
Ge13 O31 1.821(10) .
Ge13 O33 1.864(10) .
Ge13 O32 1.866(9) .
Ge13 O34 1.874(9) .
Ge13 O35 1.895(10) .
Ge13 O36 1.949(8) .
Ge14 O37 1.761(10) .
Ge14 O39 1.790(11) .
Ge14 O38 1.789(11) .
Ge14 O40 1.800(11) .
Ge14 O36 2.023(8) .
Ge14 Ge15 2.912(2) .
Ge15 O41 1.756(10) .
Ge15 O42 1.760(10) .
Ge15 O39 1.763(11) .
Ge15 O43 1.833(12) .
Ge15 O36 2.057(8) .
Ge16 O34 1.715(9) .
Ge16 O11 1.744(10) .
Ge16 O42 1.751(10) .
Ge16 O44 1.752(10) .
Ge17 O38 1.736(10) .
Ge17 O45 1.739(10) .
Ge17 O33 1.737(9) .
Ge17 O44 1.779(9) .
Ge18 O32 1.713(9) .
Ge18 O46 1.730(10) .
Ge18 O37 1.754(10) .
Ge18 O47 1.758(9) .
Ge19 O10 1.710(11) .
Ge19 O35 1.729(10) .
Ge19 O41 1.755(9) .
Ge19 O47 1.765(9) .
Ge20 O48 1.842(10) .
Ge20 O49 1.861(13) .
Ge20 O50 1.891(9) .
Ge20 O51 1.896(11) 1_455
Ge20 O52 1.921(10) 2_767
Ge20 O53 1.994(10) 1_455
Ge21 O54 1.743(10) .
Ge21 O55 1.759(9) .
Ge21 O56 1.789(9) 2_767
Ge21 O27 1.809(10) .
Ge21 O53 2.094(10) .
Ge22 O57 1.763(10) .
Ge22 O56 1.772(10) .
Ge22 O58 1.776(10) .
Ge22 O45 1.821(9) .
Ge22 O53 2.049(9) 2_767
Ge23 O52 1.697(10) .
Ge23 O58 1.732(10) 1_655
Ge23 O46 1.749(11) .
Ge23 O59 1.771(10) .
Ge24 O50 1.695(10) .
Ge24 O55 1.728(10) 1_455
Ge24 O30 1.753(9) .
Ge24 O59 1.764(10) 2_767
Ge25 O51 1.712(12) .
Ge25 O60 1.724(13) .
Ge25 O61 1.749(11) .
Ge25 O54 1.781(11) .
Ge26 O48 1.719(11) 2_667
Ge26 O62 1.737(11) .
Ge26 O57 1.749(10) .
Ge26 O61 1.771(12) 2_767
O2 Ge5 1.717(7) 1_554
O2 Ge1 1.892(8) 1_554
O3 Ge1 1.901(7) 1_655
O6 Ge5 1.739(9) 1_554
O6 Ge2 1.785(10) 1_454
O7 Ge2 1.833(10) 1_554
O9 Ge4 1.756(10) 1_655
O13 Ge5 1.729(10) 1_554
O23 Ge27 1.723(13) .
O23 Ge7 1.831(11) 2_757
O26 Ge29 1.637(12) .
O26 Ge31 1.753(13) .
O40 Ge30 1.691(15) .
O40 Ge28 1.697(12) .
O43 Ge27 1.700(13) .
O48 Ge26 1.719(11) 2_667
O51 Ge20 1.896(11) 1_655
O52 Ge20 1.921(10) 2_767
O53 Ge20 1.994(10) 1_655
O53 Ge22 2.049(9) 2_767
O55 Ge24 1.728(10) 1_655
O56 Ge21 1.789(9) 2_767
O58 Ge23 1.732(10) 1_455
O59 Ge24 1.764(10) 2_767
O61 Ge26 1.771(12) 2_767
Ge27 O63 1.70(2) .
Ge27 O64 1.706(19) .
Ge27 O4W 1.86(3) .
Ge28 O67A 1.681(15) .
Ge28 O65A 1.709(14) .
Ge28 O66A 1.738(16) .
O67A O5W 1.63(4) .
O65A Ge29 1.575(18) .
Ge29 O69A 1.770(14) .
Ge29 O68A 1.819(15) .
O68A O3W 1.68(4) .
Ge30 O65B 1.710(18) .
Ge30 O66B 1.718(18) .
Ge30 O67B 1.725(17) .
O65B Ge31 2.23(4) .
Ge31 O69B 1.595(17) .
Ge31 O68B 1.607(17) .
N1A C1A 1.444(19) .
C1A C2A 1.44(2) .
C2A C3A 1.46(2) .
C2A C6A 1.468(19) .
C3A C4A 1.472(19) .
C4A C5A 1.450(19) .
C5A N2A 1.456(17) .
N1B C1B 1.465(18) .
C1B C2B 1.461(19) .
C2B C6B 1.43(2) .
C2B C3B 1.45(2) .
C3B C4B 1.45(2) .
C4B C5B 1.45(2) .
C5B N2B 1.48(2) .
N1C C1C 1.43(2) .
C1C C2C 1.435(19) .
C2C C6C 1.46(2) .
C2C C3C 1.500(19) .
C3C C4C 1.46(2) .
C4C C5C 1.47(3) .
C5C N2C 1.45(4) .
N1D C1D 1.418(19) .
C1D C2D 1.462(18) .
C2D C3D 1.452(19) .
C3D C4D 1.46(2) .
C4D C5D 1.47(2) .
C5D N2D 1.46(2) .
N2D O7W 1.59(6) .
